data_1537108
loop_
_publ_author_name
'Zhuravleva, M.A.'
'Kanatzidis, M.G.'

_publ_section_title
;
 RE3 Ga9 Ge (RE= Y, Ce, Sm, Gd and Yb): compounds with an open
 three-dimensional polygallide framework synthesized from liquid gallium
;
_journal_name_full 'Journal of Solid State Chemistry'
_journal_page_first 280
_journal_page_last 292
_journal_volume 173
_journal_year 2003
_chemical_formula_sum 'Ce3 Ga9 Ge'
_space_group_IT_number 71
_symmetry_space_group_name_Hall '-I 2 2'
_symmetry_space_group_name_H-M 'I m m m'
_cell_angle_alpha 90
_cell_angle_beta 90
_cell_angle_gamma 90
_cell_formula_units_Z 2
_cell_length_a 4.34
_cell_length_b 10.836
_cell_length_c 11.545
_cell_volume 542.941
_citation_journal_id_ASTM JSSCBI
_cod_data_source_file Zhuravleva_JSSCBI_2003_742.cif
_cod_data_source_block Ce3Ga9Ge1
_cod_original_cell_volume 542.9411
_cod_original_formula_sum 'Ce3 Ga9 Ge1'
_cod_database_code 1537108

loop_
_symmetry_equiv_pos_as_xyz
x,y,z
-x,-y,z
x,-y,-z
-x,y,-z
-x,-y,-z
x,y,-z
-x,y,z
x,-y,z
x+1/2,y+1/2,z+1/2
-x+1/2,-y+1/2,z+1/2
x+1/2,-y+1/2,-z+1/2
-x+1/2,y+1/2,-z+1/2
-x+1/2,-y+1/2,-z+1/2
x+1/2,y+1/2,-z+1/2
-x+1/2,y+1/2,z+1/2
x+1/2,-y+1/2,z+1/2

loop_
_atom_site_label
_atom_site_type_symbol
_atom_site_fract_x
_atom_site_fract_y
_atom_site_fract_z
_atom_site_occupancy
_atom_site_U_iso_or_equiv
Ga2 Ga 0 0.42003 0 0.5 0.0
Ce2 Ce 0 0.5 0.3101 1 0.0
Ce1 Ce 0 0.286 0 0.5 0.0
Ga3 Ga 0 0.21003 0.29365 1 0.0
Ge1 Ge 0 0 0 1 0.0
Ga1 Ga 0.3123 0.20407 0 0.5 0.0
Ga4 Ga 0 0 0.38681 1 0.0
